data_7030098
loop_
_publ_author_name
'Austin, Christopher J. D.'
'Kahlert, Jan'
'Issa, Fatiah'
'Reed, John H.'
'Smith, Jason R.'
'Ioppolo, Joseph A.'
'Ong, Jennifer A.'
'Jamie, Joanne F.'
'Hibbs, David'
'Rendina, Louis M.'

_publ_section_title
;
 The first indoleamine-2,3-dioxygenase-1 (IDO1) inhibitors containing
 carborane.
;
_journal_issue 28
_journal_name_full 'Dalton transactions (Cambridge, England : 2003)'
_journal_page_first 10719
_journal_page_last 10724
_journal_paper_doi 10.1039/c4dt00444b
_journal_volume 43
_journal_year 2014
_chemical_formula_moiety 'C18 H28 B10 N O4, C2 F3 O2'
_chemical_formula_sum 'C20 H28 B10 F3 N O6'
_chemical_formula_weight 543.53
_chemical_name_systematic
'(3S,4S and 3R,4R)-4-(carboranylamino)-3-hydroxy-2,2-dimethyl- 3,4-dihydro-2H-benzo[g]chromene-5,10-dione'
_space_group_crystal_system orthorhombic
_space_group_IT_number 61
_space_group_name_Hall '-P 2ac 2ab'
_space_group_name_H-M_alt 'P b c a'
_symmetry_space_group_name_Hall '-P 2ac 2ab'
_symmetry_space_group_name_H-M 'P b c a'
_atom_sites_solution_hydrogens geom
_atom_sites_solution_primary direct
_atom_sites_solution_secondary difmap
_audit_creation_date 2013-09-09
_audit_creation_method
;
  Olex2 1.2-beta
  (compiled 2012.01.17 svn.r2163, GUI svn.r4036)
;
_cell_angle_alpha 90.00
_cell_angle_beta 90.00
_cell_angle_gamma 90.00
_cell_formula_units_Z 8
_cell_length_a 12.9860(7)
_cell_length_b 19.7953(11)
_cell_length_c 21.0341(12)
_cell_measurement_temperature 150
_cell_volume 5407.1(5)
_computing_molecular_graphics
;
O. V. Dolomanov, L. J. Bourhis, R. J. Gildea, J. A. K. Howard and H. Puschmann,
OLEX2: a complete structure solution, refinement and analysis program.
J. Appl. Cryst. (2009). 42, 339-341.
;
_computing_publication_material
;
O. V. Dolomanov, L. J. Bourhis, R. J. Gildea, J. A. K. Howard and H. Puschmann,
OLEX2: a complete structure solution, refinement and analysis program.
J. Appl. Cryst. (2009). 42, 339-341.
;
_computing_structure_refinement
;
SHELXL, G.M. Sheldrick, Acta Cryst.
2008). A64, 112-122
;
_computing_structure_solution
;
SHELXS, G.M. Sheldrick, Acta Cryst.
(2008). A64, 112-122
;
_diffrn_ambient_temperature 150
_diffrn_detector_area_resol_mean 8
_diffrn_measured_fraction_theta_full 0.999
_diffrn_measured_fraction_theta_max 0.999
_diffrn_measurement_device_type 'Bruker SMART APEX CCD area detector'
_diffrn_measurement_method '\w and \f scans'
_diffrn_radiation_monochromator graphite
_diffrn_radiation_type MoK\a
_diffrn_radiation_wavelength 0.71073
_diffrn_reflns_av_R_equivalents 0.0445
_diffrn_reflns_av_unetI/netI 0.0286
_diffrn_reflns_limit_h_max 15
_diffrn_reflns_limit_h_min -13
_diffrn_reflns_limit_k_max 24
_diffrn_reflns_limit_k_min -24
_diffrn_reflns_limit_l_max 25
_diffrn_reflns_limit_l_min -25
_diffrn_reflns_number 37551
_diffrn_reflns_theta_full 26.05
_diffrn_reflns_theta_max 26.05
_diffrn_reflns_theta_min 1.94
_diffrn_source 'sealed tube'
_exptl_absorpt_coefficient_mu 0.101
_exptl_absorpt_correction_T_max 0.7453
_exptl_absorpt_correction_T_min 0.6882
_exptl_absorpt_correction_type empirical
_exptl_absorpt_process_details SADABS
_exptl_crystal_colour 'clear yellow'
_exptl_crystal_colour_lustre clear
_exptl_crystal_colour_primary yellow
_exptl_crystal_density_diffrn 1.335
_exptl_crystal_density_method 'not measured'
_exptl_crystal_description needle
_exptl_crystal_F_000 2240
_exptl_crystal_recrystallization_method DCM/Hexane
_exptl_crystal_size_max 0.2
_exptl_crystal_size_mid 0.1
_exptl_crystal_size_min 0.1
_refine_diff_density_max 0.361
_refine_diff_density_min -0.261
_refine_diff_density_rms 0.045
_refine_ls_extinction_method none
_refine_ls_goodness_of_fit_ref 1.012
_refine_ls_hydrogen_treatment mixed
_refine_ls_matrix_type full
_refine_ls_number_parameters 364
_refine_ls_number_reflns 5324
_refine_ls_number_restraints 0
_refine_ls_restrained_S_all 1.012
_refine_ls_R_factor_all 0.0686
_refine_ls_R_factor_gt 0.0449
_refine_ls_shift/su_max 0.000
_refine_ls_shift/su_mean 0.000
_refine_ls_structure_factor_coef Fsqd
_refine_ls_weighting_details 'calc w=1/[\s^2^(Fo^2^)+(0.0486P)^2^+3.8967P] where P=(Fo^2^+2Fc^2^)/3'
_refine_ls_weighting_scheme calc
_refine_ls_wR_factor_gt 0.1070
_refine_ls_wR_factor_ref 0.1203
_reflns_number_gt 3920
_reflns_number_total 5324
_reflns_threshold_expression >2sigma(I)
_cod_data_source_file c4dt00444b2.cif
_cod_data_source_block 13ca001
_cod_depositor_comments 'Adding full bibliography for 7030098.cif.'
_cod_database_code 7030098

loop_
_space_group_symop_id
_space_group_symop_operation_xyz
1 'x, y, z'
2 '-x+1/2, -y, z+1/2'
3 'x+1/2, -y+1/2, -z'
4 '-x, y+1/2, -z+1/2'
5 '-x, -y, -z'
6 'x-1/2, y, -z-1/2'
7 '-x-1/2, y-1/2, z'
8 'x, -y-1/2, z-1/2'

loop_
_atom_site_label
_atom_site_type_symbol
_atom_site_fract_x
_atom_site_fract_y
_atom_site_fract_z
_atom_site_U_iso_or_equiv
_atom_site_adp_type
_atom_site_occupancy
_atom_site_symmetry_multiplicity
_atom_site_calc_flag
_atom_site_refinement_flags
O1 O 0.33787(10) 0.04342(7) 0.69000(6) 0.0290(3) Uani 1 1 d .
O2 O 0.12378(10) 0.04703(7) 0.48190(6) 0.0281(3) Uani 1 1 d .
H2 H 0.1020 0.0091 0.4700 0.042 Uiso 1 1 calc R
O4 O 0.40072(10) 0.08590(7) 0.47191(6) 0.0285(3) Uani 1 1 d .
O3 O 0.59762(11) 0.09415(8) 0.49941(7) 0.0396(4) Uani 1 1 d .
N1 N 0.19491(12) 0.00260(7) 0.60661(7) 0.0209(3) Uani 1 1 d .
H1A H 0.2125 0.0098 0.6484 0.025 Uiso 1 1 calc R
H1B H 0.1248 0.0082 0.6033 0.025 Uiso 1 1 calc R
C12 C 0.57439(15) 0.09240(9) 0.61129(9) 0.0253(4) Uani 1 1 d .
C3 C 0.22056(16) -0.06845(9) 0.58984(9) 0.0250(4) Uani 1 1 d .
H3A H 0.2963 -0.0742 0.5910 0.030 Uiso 1 1 calc R
H3B H 0.1974 -0.0775 0.5458 0.030 Uiso 1 1 calc R
C4 C 0.24702(14) 0.05567(9) 0.56637(8) 0.0208(4) Uani 1 1 d .
H4 H 0.2137 0.0999 0.5766 0.025 Uiso 1 1 calc R
C7 C 0.50602(15) 0.07680(9) 0.66063(9) 0.0235(4) Uani 1 1 d .
C5 C 0.36020(14) 0.06298(8) 0.58087(8) 0.0213(4) Uani 1 1 d .
C13 C 0.53957(15) 0.08870(9) 0.54446(9) 0.0267(4) Uani 1 1 d .
C14 C 0.42614(15) 0.07831(9) 0.53302(8) 0.0238(4) Uani 1 1 d .
C6 C 0.39730(15) 0.05939(9) 0.64658(8) 0.0222(4) Uani 1 1 d .
C15 C 0.29027(15) 0.09420(9) 0.45608(9) 0.0254(4) Uani 1 1 d .
C8 C 0.53909(16) 0.08024(10) 0.72341(9) 0.0290(4) Uani 1 1 d .
H8 H 0.4935 0.0687 0.7570 0.035 Uiso 1 1 calc R
C1 C 0.17142(15) -0.11987(9) 0.63417(8) 0.0225(4) Uani 1 1 d .
C18 C 0.28411(17) 0.07788(11) 0.38585(9) 0.0324(5) Uani 1 1 d .
H18A H 0.3280 0.1092 0.3620 0.049 Uiso 1 1 calc R
H18B H 0.2127 0.0824 0.3714 0.049 Uiso 1 1 calc R
H18C H 0.3076 0.0315 0.3787 0.049 Uiso 1 1 calc R
C16 C 0.22996(15) 0.04254(9) 0.49550(8) 0.0228(4) Uani 1 1 d .
H16 H 0.2548 -0.0039 0.4849 0.027 Uiso 1 1 calc R
C17 C 0.26031(18) 0.16684(10) 0.46987(9) 0.0335(5) Uani 1 1 d .
H17A H 0.2757 0.1774 0.5144 0.050 Uiso 1 1 calc R
H17B H 0.1865 0.1728 0.4621 0.050 Uiso 1 1 calc R
H17C H 0.2994 0.1972 0.4421 0.050 Uiso 1 1 calc R
C9 C 0.63897(17) 0.10066(10) 0.73677(10) 0.0342(5) Uani 1 1 d .
H9 H 0.6612 0.1038 0.7797 0.041 Uiso 1 1 calc R
B1 B 0.1751(2) -0.19979(11) 0.60242(11) 0.0340(6) Uani 1 1 d .
H1 H 0.2121 -0.2131 0.5560 0.041 Uiso 1 1 calc R
C11 C 0.67510(16) 0.11204(10) 0.62520(10) 0.0323(5) Uani 1 1 d .
H11 H 0.7218 0.1223 0.5918 0.039 Uiso 1 1 calc R
C2 C 0.06320(16) -0.15457(10) 0.61062(9) 0.0311(5) Uani 1 1 d .
H2A H 0.0243 -0.1372 0.5660 0.037 Uiso 1 1 calc R
B5 B 0.1774(2) -0.11685(11) 0.71451(10) 0.0298(5) Uani 1 1 d .
H5 H 0.2173 -0.0761 0.7420 0.036 Uiso 1 1 calc R
C10 C 0.70656(17) 0.11649(11) 0.68794(11) 0.0362(5) Uani 1 1 d .
H10 H 0.7748 0.1304 0.6976 0.043 Uiso 1 1 calc R
B6 B 0.05967(19) -0.10102(12) 0.67452(11) 0.0305(5) Uani 1 1 d .
H6 H 0.0214 -0.0503 0.6751 0.037 Uiso 1 1 calc R
B10 B 0.0614(2) -0.15515(12) 0.74128(12) 0.0355(6) Uani 1 1 d .
H10A H 0.0241 -0.1403 0.7872 0.043 Uiso 1 1 calc R
B4 B 0.1776(2) -0.20307(12) 0.73931(11) 0.0352(6) Uani 1 1 d .
H4A H 0.2167 -0.2199 0.7840 0.042 Uiso 1 1 calc R
B3 B 0.0607(2) -0.24042(12) 0.71304(12) 0.0384(6) Uani 1 1 d .
H3 H 0.0227 -0.2821 0.7404 0.046 Uiso 1 1 calc R
B8 B 0.1760(2) -0.25417(12) 0.66934(12) 0.0377(6) Uani 1 1 d .
H8A H 0.2143 -0.3048 0.6677 0.045 Uiso 1 1 calc R
B9 B 0.2482(2) -0.17807(12) 0.67093(11) 0.0326(5) Uani 1 1 d .
H9A H 0.3345 -0.1778 0.6700 0.039 Uiso 1 1 calc R
B2 B 0.0589(2) -0.23810(12) 0.62858(12) 0.0402(6) Uani 1 1 d .
H2B H 0.0192 -0.2776 0.5993 0.048 Uiso 1 1 calc R
B7 B -0.0119(2) -0.17764(13) 0.67281(12) 0.0392(6) Uani 1 1 d .
H7 H -0.0982 -0.1776 0.6727 0.047 Uiso 1 1 calc R
O5 O 0.09624(12) -0.08738(7) 0.46040(7) 0.0388(4) Uani 1 1 d .
O6 O -0.01740(11) -0.06850(7) 0.38156(6) 0.0355(4) Uani 1 1 d .
C20 C 0.03259(15) -0.10386(10) 0.41956(9) 0.0276(4) Uani 1 1 d .
C19 C 0.01409(17) -0.18045(11) 0.41340(10) 0.0342(5) Uani 1 1 d .
F1 F 0.01177(14) -0.21162(7) 0.46920(7) 0.0638(5) Uani 1 1 d .
F2 F 0.08823(13) -0.20935(7) 0.37991(8) 0.0646(5) Uani 1 1 d .
F3 F -0.07349(13) -0.19593(8) 0.38522(9) 0.0775(6) Uani 1 1 d .

loop_
_atom_site_aniso_label
_atom_site_aniso_U_11
_atom_site_aniso_U_22
_atom_site_aniso_U_33
_atom_site_aniso_U_23
_atom_site_aniso_U_13
_atom_site_aniso_U_12
O1 0.0251(8) 0.0383(8) 0.0237(7) -0.0003(6) 0.0018(6) -0.0041(6)
O2 0.0229(8) 0.0296(7) 0.0319(7) -0.0005(6) -0.0053(6) -0.0026(6)
O4 0.0238(8) 0.0388(8) 0.0228(7) 0.0027(6) 0.0031(6) -0.0054(6)
O3 0.0255(8) 0.0582(10) 0.0351(8) -0.0042(7) 0.0105(7) -0.0033(7)
N1 0.0192(8) 0.0218(7) 0.0217(8) 0.0010(6) 0.0009(6) -0.0018(6)
C12 0.0211(10) 0.0214(9) 0.0334(10) -0.0032(8) -0.0006(8) 0.0021(8)
C3 0.0300(11) 0.0200(9) 0.0251(9) -0.0012(7) 0.0050(8) -0.0015(8)
C4 0.0216(10) 0.0186(8) 0.0223(9) 0.0020(7) 0.0022(8) -0.0017(7)
C7 0.0210(10) 0.0201(9) 0.0292(10) -0.0004(7) -0.0007(8) 0.0030(7)
C5 0.0203(10) 0.0183(8) 0.0253(9) -0.0012(7) 0.0015(8) -0.0007(7)
C13 0.0237(11) 0.0254(10) 0.0311(10) -0.0026(8) 0.0064(9) 0.0004(8)
C14 0.0246(11) 0.0231(9) 0.0238(9) -0.0029(7) 0.0023(8) -0.0016(8)
C6 0.0237(10) 0.0187(9) 0.0242(9) -0.0017(7) 0.0020(8) 0.0029(8)
C15 0.0243(11) 0.0279(10) 0.0241(9) 0.0032(8) -0.0009(8) -0.0025(8)
C8 0.0282(11) 0.0277(10) 0.0311(10) 0.0010(8) -0.0047(9) 0.0033(8)
C1 0.0265(11) 0.0190(8) 0.0220(9) -0.0008(7) 0.0000(8) -0.0020(8)
C18 0.0370(13) 0.0354(11) 0.0248(10) 0.0050(8) -0.0004(9) -0.0025(9)
C16 0.0231(10) 0.0207(9) 0.0246(9) 0.0005(7) -0.0009(8) -0.0009(7)
C17 0.0429(13) 0.0243(10) 0.0333(10) 0.0054(8) 0.0008(10) -0.0040(9)
C9 0.0314(12) 0.0337(11) 0.0376(12) -0.0011(9) -0.0113(10) 0.0039(9)
B1 0.0474(16) 0.0206(10) 0.0341(12) -0.0032(9) 0.0030(11) -0.0033(10)
C11 0.0225(11) 0.0330(11) 0.0414(12) -0.0012(9) 0.0019(9) -0.0004(9)
C2 0.0335(12) 0.0288(10) 0.0312(10) 0.0049(8) -0.0077(9) -0.0091(9)
B5 0.0391(15) 0.0295(11) 0.0208(10) -0.0001(9) -0.0010(10) -0.0081(10)
C10 0.0229(11) 0.0371(12) 0.0487(13) -0.0029(10) -0.0096(10) -0.0003(9)
B6 0.0285(13) 0.0283(11) 0.0347(12) 0.0044(10) 0.0069(10) -0.0017(10)
B10 0.0405(15) 0.0334(12) 0.0327(12) 0.0056(10) 0.0064(11) -0.0087(11)
B4 0.0428(16) 0.0304(12) 0.0326(13) 0.0098(10) -0.0069(11) -0.0086(11)
B3 0.0486(17) 0.0296(12) 0.0371(13) 0.0088(10) -0.0035(12) -0.0110(11)
B8 0.0497(17) 0.0219(11) 0.0413(14) 0.0039(10) -0.0012(12) -0.0014(11)
B9 0.0328(14) 0.0288(12) 0.0363(12) 0.0063(10) -0.0036(11) 0.0017(10)
B2 0.0569(18) 0.0271(12) 0.0365(13) 0.0036(10) -0.0088(13) -0.0184(12)
B7 0.0312(15) 0.0410(14) 0.0454(14) 0.0131(11) -0.0031(12) -0.0124(11)
O5 0.0319(9) 0.0390(8) 0.0454(9) -0.0062(7) -0.0073(7) -0.0058(7)
O6 0.0351(9) 0.0392(8) 0.0324(7) 0.0057(6) 0.0045(7) 0.0114(7)
C20 0.0211(10) 0.0322(10) 0.0295(10) -0.0010(8) 0.0055(9) 0.0029(8)
C19 0.0327(13) 0.0375(12) 0.0324(11) -0.0050(9) -0.0073(9) -0.0003(9)
F1 0.1080(14) 0.0386(8) 0.0448(8) 0.0058(6) -0.0009(8) -0.0165(8)
F2 0.0766(12) 0.0431(8) 0.0741(10) -0.0147(7) 0.0241(9) 0.0123(8)
F3 0.0645(11) 0.0528(9) 0.1153(14) -0.0087(9) -0.0470(10) -0.0146(8)

loop_
_atom_type_symbol
_atom_type_description
_atom_type_scat_dispersion_real
_atom_type_scat_dispersion_imag
_atom_type_scat_source
C C 0.0033 0.0016 'International Tables Vol C Tables 4.2.6.8 and 6.1.1.4'
H H 0.0000 0.0000 'International Tables Vol C Tables 4.2.6.8 and 6.1.1.4'
B B 0.0013 0.0007 'International Tables Vol C Tables 4.2.6.8 and 6.1.1.4'
O O 0.0106 0.0060 'International Tables Vol C Tables 4.2.6.8 and 6.1.1.4'
N N 0.0061 0.0033 'International Tables Vol C Tables 4.2.6.8 and 6.1.1.4'
F F 0.0171 0.0103 'International Tables Vol C Tables 4.2.6.8 and 6.1.1.4'

loop_
_geom_angle_atom_site_label_1
_geom_angle_atom_site_label_2
_geom_angle_atom_site_label_3
_geom_angle
C16 O2 H2 109.5
C14 O4 C15 117.91(14)
H1A N1 H1B 107.5
C3 N1 H1A 108.5
C3 N1 H1B 108.5
C3 N1 C4 115.12(14)
C4 N1 H1A 108.5
C4 N1 H1B 108.5
C7 C12 C13 119.99(17)
C11 C12 C7 120.02(18)
C11 C12 C13 119.99(18)
N1 C3 H3A 108.9
N1 C3 H3B 108.9
N1 C3 C1 113.16(15)
H3A C3 H3B 107.8
C1 C3 H3A 108.9
C1 C3 H3B 108.9
N1 C4 H4 107.2
N1 C4 C16 111.31(14)
C5 C4 N1 112.98(14)
C5 C4 H4 107.1
C5 C4 C16 110.77(15)
C16 C4 H4 107.2
C12 C7 C6 120.48(17)
C8 C7 C12 119.82(18)
C8 C7 C6 119.65(17)
C14 C5 C4 119.13(16)
C14 C5 C6 120.22(17)
C6 C5 C4 120.43(16)
O3 C13 C12 123.17(19)
O3 C13 C14 119.59(18)
C12 C13 C14 117.24(16)
O4 C14 C5 125.70(18)
O4 C14 C13 112.34(16)
C5 C14 C13 121.96(17)
O1 C6 C7 120.41(17)
O1 C6 C5 120.25(17)
C5 C6 C7 119.32(16)
O4 C15 C18 104.29(15)
O4 C15 C16 107.41(14)
O4 C15 C17 108.08(16)
C18 C15 C16 111.02(16)
C18 C15 C17 112.03(16)
C17 C15 C16 113.44(16)
C7 C8 H8 120.1
C9 C8 C7 119.7(2)
C9 C8 H8 120.1
C3 C1 B1 111.50(15)
C3 C1 C2 117.03(15)
C3 C1 B5 124.71(15)
C3 C1 B6 120.72(15)
C3 C1 B9 118.94(17)
B1 C1 B6 114.48(16)
C2 C1 B1 61.37(13)
C2 C1 B5 110.81(15)
C2 C1 B6 61.16(13)
C2 C1 B9 110.74(15)
B5 C1 B1 114.79(15)
B5 C1 B6 62.53(13)
B5 C1 B9 62.97(13)
B9 C1 B1 62.53(13)
B9 C1 B6 114.51(15)
C15 C18 H18A 109.5
C15 C18 H18B 109.5
C15 C18 H18C 109.5
H18A C18 H18B 109.5
H18A C18 H18C 109.5
H18B C18 H18C 109.5
O2 C16 C4 109.18(15)
O2 C16 C15 110.35(15)
O2 C16 H16 109.1
C4 C16 C15 109.89(14)
C4 C16 H16 109.1
C15 C16 H16 109.1
C15 C17 H17A 109.5
C15 C17 H17B 109.5
C15 C17 H17C 109.5
H17A C17 H17B 109.5
H17A C17 H17C 109.5
H17B C17 H17C 109.5
C8 C9 H9 119.8
C10 C9 C8 120.5(2)
C10 C9 H9 119.8
C1 B1 H1 124.6
C1 B1 B8 104.52(16)
C1 B1 B9 58.48(12)
C1 B1 B2 104.43(17)
C2 B1 C1 57.10(12)
C2 B1 H1 125.1
C2 B1 B8 104.07(17)
C2 B1 B9 104.17(16)
C2 B1 B2 58.13(14)
B8 B1 H1 123.1
B8 B1 B9 59.97(14)
B8 B1 B2 60.04(14)
B9 B1 H1 122.3
B2 B1 H1 122.3
B2 B1 B9 107.81(17)
C12 C11 H11 120.2
C10 C11 C12 119.6(2)
C10 C11 H11 120.2
C1 C2 B1 61.53(12)
C1 C2 H2A 120.7
C1 C2 B6 61.76(12)
C1 C2 B2 111.66(16)
C1 C2 B7 111.90(15)
B1 C2 H2A 117.3
B6 C2 B1 115.13(16)
B6 C2 H2A 117.1
B2 C2 B1 62.74(15)
B2 C2 H2A 118.1
B2 C2 B6 115.31(16)
B7 C2 B1 115.13(17)
B7 C2 H2A 118.0
B7 C2 B6 62.96(14)
B7 C2 B2 63.03(15)
C1 B5 H5 124.2
C1 B5 B6 59.55(12)
C1 B5 B10 105.23(16)
C1 B5 B4 104.96(15)
C1 B5 B9 58.96(12)
B6 B5 H5 121.1
B6 B5 B10 59.69(14)
B6 B5 B4 108.00(16)
B6 B5 B9 108.81(16)
B10 B5 H5 122.4
B10 B5 B4 60.04(14)
B4 B5 H5 122.5
B9 B5 H5 121.2
B9 B5 B10 108.13(17)
B9 B5 B4 59.85(14)
C9 C10 H10 119.8
C11 C10 C9 120.3(2)
C11 C10 H10 119.8
C1 B6 B5 57.92(12)
C1 B6 H6 124.9
C1 B6 B10 104.45(16)
C1 B6 B7 104.23(17)
C2 B6 C1 57.08(12)
C2 B6 B5 103.89(16)
C2 B6 H6 125.1
C2 B6 B10 104.37(16)
C2 B6 B7 58.03(14)
B5 B6 H6 122.4
B5 B6 B7 108.04(17)
B10 B6 B5 60.29(14)
B10 B6 H6 122.8
B10 B6 B7 60.39(14)
B7 B6 H6 122.2
B5 B10 H10A 121.9
B5 B10 B4 60.19(14)
B5 B10 B3 107.57(18)
B5 B10 B7 107.66(16)
B6 B10 B5 60.03(13)
B6 B10 H10A 121.4
B6 B10 B4 108.39(17)
B6 B10 B3 107.96(17)
B6 B10 B7 60.17(14)
B4 B10 H10A 121.7
B4 B10 B3 59.65(14)
B4 B10 B7 107.49(18)
B3 B10 H10A 122.1
B7 B10 H10A 122.1
B7 B10 B3 59.57(14)
B5 B4 H4A 122.1
B5 B4 B8 107.50(16)
B10 B4 B5 59.77(13)
B10 B4 H4A 121.5
B10 B4 B8 108.14(18)
B3 B4 B5 107.82(17)
B3 B4 B10 60.39(15)
B3 B4 H4A 121.7
B3 B4 B8 59.90(15)
B3 B4 B9 107.78(17)
B8 B4 H4A 121.9
B9 B4 B5 59.84(13)
B9 B4 B10 107.91(16)
B9 B4 H4A 121.9
B9 B4 B8 59.75(14)
B10 B3 H3 121.7
B4 B3 B10 59.96(14)
B4 B3 H3 121.5
B4 B3 B8 60.32(15)
B4 B3 B2 108.15(18)
B8 B3 B10 108.13(17)
B8 B3 H3 121.6
B2 B3 B10 107.90(16)
B2 B3 H3 121.8
B2 B3 B8 59.90(15)
B7 B3 B10 60.04(15)
B7 B3 B4 108.11(17)
B7 B3 H3 121.7
B7 B3 B8 107.95(17)
B7 B3 B2 59.88(15)
B1 B8 B4 108.10(16)
B1 B8 B3 108.17(18)
B1 B8 H8A 121.5
B1 B8 B9 60.20(13)
B1 B8 B2 60.10(14)
B4 B8 H8A 121.9
B3 B8 B4 59.79(14)
B3 B8 H8A 121.8
B9 B8 B4 59.86(13)
B9 B8 B3 107.78(17)
B9 B8 H8A 121.8
B9 B8 B2 108.05(17)
B2 B8 B4 107.82(18)
B2 B8 B3 60.02(15)
B2 B8 H8A 121.7
C1 B9 B1 58.98(12)
C1 B9 B5 58.07(12)
C1 B9 B4 104.64(17)
C1 B9 B8 104.81(17)
C1 B9 H9A 125.0
B1 B9 H9A 121.4
B5 B9 B1 107.84(17)
B5 B9 B4 60.31(13)
B5 B9 H9A 121.5
B4 B9 B1 108.23(18)
B4 B9 H9A 122.1
B8 B9 B1 59.83(13)
B8 B9 B5 108.37(18)
B8 B9 B4 60.39(14)
B8 B9 H9A 122.1
B1 B2 B3 108.03(18)
B1 B2 H2B 121.2
C2 B2 B1 59.13(13)
C2 B2 B3 104.32(17)
C2 B2 B8 104.69(16)
C2 B2 H2B 124.9
C2 B2 B7 58.42(14)
B3 B2 H2B 122.5
B8 B2 B1 59.86(15)
B8 B2 B3 60.08(15)
B8 B2 H2B 122.3
B7 B2 B1 108.36(16)
B7 B2 B3 59.99(15)
B7 B2 B8 108.18(18)
B7 B2 H2B 121.4
C2 B7 B6 59.00(13)
C2 B7 B10 104.38(17)
C2 B7 B3 104.52(19)
C2 B7 B2 58.55(14)
C2 B7 H7 125.0
B6 B7 B10 59.44(13)
B6 B7 H7 121.4
B10 B7 H7 122.4
B3 B7 B6 108.03(18)
B3 B7 B10 60.39(14)
B3 B7 H7 122.3
B2 B7 B6 108.35(18)
B2 B7 B10 108.37(19)
B2 B7 B3 60.13(15)
B2 B7 H7 121.2
O5 C20 O6 130.3(2)
O5 C20 C19 114.99(17)
O6 C20 C19 114.70(18)
F1 C19 C20 112.76(17)
F2 C19 C20 110.90(18)
F2 C19 F1 106.65(18)
F3 C19 C20 113.64(18)
F3 C19 F1 105.67(19)
F3 C19 F2 106.73(18)

loop_
_geom_bond_atom_site_label_1
_geom_bond_atom_site_label_2
_geom_bond_distance
O1 C6 1.237(2)
O2 H2 0.8400
O2 C16 1.411(2)
O4 C14 1.336(2)
O4 C15 1.482(2)
O3 C13 1.216(2)
N1 H1A 0.9200
N1 H1B 0.9200
N1 C3 1.488(2)
N1 C4 1.509(2)
C12 C7 1.400(3)
C12 C13 1.478(3)
C12 C11 1.395(3)
C3 H3A 0.9900
C3 H3B 0.9900
C3 C1 1.521(2)
C4 H4 1.0000
C4 C5 1.508(3)
C4 C16 1.529(2)
C7 C6 1.483(3)
C7 C8 1.390(3)
C5 C14 1.356(3)
C5 C6 1.465(2)
C13 C14 1.507(3)
C15 C18 1.514(3)
C15 C16 1.532(2)
C15 C17 1.518(3)
C8 H8 0.9500
C8 C9 1.387(3)
C1 B1 1.718(3)
C1 C2 1.641(3)
C1 B5 1.693(3)
C1 B6 1.722(3)
C1 B9 1.709(3)
C18 H18A 0.9800
C18 H18B 0.9800
C18 H18C 0.9800
C16 H16 1.0000
C17 H17A 0.9800
C17 H17B 0.9800
C17 H17C 0.9800
C9 H9 0.9500
C9 C10 1.387(3)
B1 H1 1.1200
B1 C2 1.715(3)
B1 B8 1.772(3)
B1 B9 1.779(3)
B1 B2 1.776(4)
C11 H11 0.9500
C11 C10 1.384(3)
C2 H2A 1.1200
C2 B6 1.712(3)
C2 B2 1.697(3)
C2 B7 1.695(3)
B5 H5 1.1200
B5 B6 1.772(3)
B5 B10 1.777(3)
B5 B4 1.785(3)
B5 B9 1.776(3)
C10 H10 0.9500
B6 H6 1.1200
B6 B10 1.766(3)
B6 B7 1.779(3)
B10 H10A 1.1200
B10 B4 1.782(4)
B10 B3 1.790(3)
B10 B7 1.783(4)
B4 H4A 1.1200
B4 B3 1.776(4)
B4 B8 1.786(3)
B4 B9 1.777(3)
B3 H3 1.1200
B3 B8 1.779(4)
B3 B2 1.777(3)
B3 B7 1.775(4)
B8 H8A 1.1200
B8 B9 1.775(3)
B8 B2 1.775(4)
B9 H9A 1.1200
B2 H2B 1.1200
B2 B7 1.773(4)
B7 H7 1.1200
O5 C20 1.236(2)
O6 C20 1.245(2)
C20 C19 1.541(3)
C19 F1 1.326(2)
C19 F2 1.323(3)
C19 F3 1.319(2)

loop_
_geom_torsion_atom_site_label_1
_geom_torsion_atom_site_label_2
_geom_torsion_atom_site_label_3
_geom_torsion_atom_site_label_4
_geom_torsion
O4 C15 C16 O2 -179.08(14)
O4 C15 C16 C4 60.46(19)
O3 C13 C14 O4 -8.9(2)
O3 C13 C14 C5 171.03(18)
N1 C3 C1 B1 164.63(16)
N1 C3 C1 C2 96.79(19)
N1 C3 C1 B5 -50.2(3)
N1 C3 C1 B6 25.9(2)
N1 C3 C1 B9 -125.78(18)
N1 C4 C5 C14 145.81(16)
N1 C4 C5 C6 -39.4(2)
N1 C4 C16 O2 62.96(18)
N1 C4 C16 C15 -175.88(15)
C12 C7 C6 O1 177.56(17)
C12 C7 C6 C5 -4.0(2)
C12 C7 C8 C9 1.5(3)
C12 C13 C14 O4 170.51(15)
C12 C13 C14 C5 -9.5(3)
C12 C11 C10 C9 0.9(3)
C3 N1 C4 C5 -72.89(19)
C3 N1 C4 C16 52.5(2)
C3 C1 B1 C2 -109.97(17)
C3 C1 B1 B8 152.48(17)
C3 C1 B1 B9 112.42(18)
C3 C1 B1 B2 -145.30(17)
C3 C1 C2 B1 100.96(18)
C3 C1 C2 B6 -111.95(18)
C3 C1 C2 B2 140.07(17)
C3 C1 C2 B7 -151.41(17)
C3 C1 B5 B6 109.9(2)
C3 C1 B5 B10 149.82(18)
C3 C1 B5 B4 -147.76(18)
C3 C1 B5 B9 -107.9(2)
C3 C1 B6 C2 106.04(18)
C3 C1 B6 B5 -115.95(19)
C3 C1 B6 B10 -156.00(17)
C3 C1 B6 B7 141.46(17)
C3 C1 B9 B1 -100.63(18)
C3 C1 B9 B5 116.63(18)
C3 C1 B9 B4 156.64(16)
C3 C1 B9 B8 -140.69(17)
C4 N1 C3 C1 176.49(15)
C4 C5 C14 O4 -2.2(3)
C4 C5 C14 C13 177.87(16)
C4 C5 C6 O1 7.5(3)
C4 C5 C6 C7 -170.94(15)
C7 C12 C13 O3 -171.50(18)
C7 C12 C13 C14 9.1(3)
C7 C12 C11 C10 -0.5(3)
C7 C8 C9 C10 -1.2(3)
C5 C4 C16 O2 -170.45(14)
C5 C4 C16 C15 -49.3(2)
C13 C12 C7 C6 -2.6(3)
C13 C12 C7 C8 179.91(17)
C13 C12 C11 C10 178.90(18)
C14 O4 C15 C18 -161.57(15)
C14 O4 C15 C16 -43.7(2)
C14 O4 C15 C17 79.07(19)
C14 C5 C6 O1 -177.82(17)
C14 C5 C6 C7 3.7(2)
C6 C7 C8 C9 -175.94(17)
C6 C5 C14 O4 -176.94(16)
C6 C5 C14 C13 3.1(3)
C15 O4 C14 C5 15.1(3)
C15 O4 C14 C13 -164.94(14)
C8 C7 C6 O1 -5.0(3)
C8 C7 C6 C5 173.45(16)
C8 C9 C10 C11 0.0(3)
C1 B1 C2 B6 -31.91(15)
C1 B1 C2 B2 -138.74(16)
C1 B1 C2 B7 -102.37(18)
C1 B1 B8 B4 -2.1(2)
C1 B1 B8 B3 61.2(2)
C1 B1 B8 B9 -39.33(16)
C1 B1 B8 B2 98.50(18)
C1 B1 B9 B5 32.68(14)
C1 B1 B9 B4 96.46(18)
C1 B1 B9 B8 133.98(18)
C1 B1 B2 C2 34.88(14)
C1 B1 B2 B3 -61.4(2)
C1 B1 B2 B8 -98.66(17)
C1 B1 B2 B7 2.1(2)
C1 C2 B6 B5 -35.73(13)
C1 C2 B6 B10 -98.10(17)
C1 C2 B6 B7 -138.54(17)
C1 C2 B2 B1 -38.59(16)
C1 C2 B2 B3 64.1(2)
C1 C2 B2 B8 1.8(2)
C1 C2 B2 B7 104.37(18)
C1 C2 B7 B6 38.95(16)
C1 C2 B7 B10 -1.0(2)
C1 C2 B7 B3 -63.6(2)
C1 C2 B7 B2 -103.99(18)
C1 B5 B6 C2 35.34(13)
C1 B5 B6 B10 134.16(16)
C1 B5 B6 B7 95.80(17)
C1 B5 B10 B6 -39.86(15)
C1 B5 B10 B4 98.74(17)
C1 B5 B10 B3 61.1(2)
C1 B5 B10 B7 -1.7(2)
C1 B5 B4 B10 -99.19(18)
C1 B5 B4 B3 -61.2(2)
C1 B5 B4 B8 2.0(2)
C1 B5 B4 B9 39.42(16)
C1 B5 B9 B1 -33.04(14)
C1 B5 B9 B4 -134.27(17)
C1 B5 B9 B8 -96.33(17)
C1 B6 B10 B5 38.88(14)
C1 B6 B10 B4 1.7(2)
C1 B6 B10 B3 -61.5(2)
C1 B6 B10 B7 -98.37(18)
C1 B6 B7 C2 -34.99(14)
C1 B6 B7 B10 98.74(18)
C1 B6 B7 B3 61.4(2)
C1 B6 B7 B2 -2.2(2)
C18 C15 C16 O2 -65.7(2)
C18 C15 C16 C4 173.89(16)
C16 C4 C5 C14 20.1(2)
C16 C4 C5 C6 -165.11(15)
C17 C15 C16 O2 61.6(2)
C17 C15 C16 C4 -58.9(2)
B1 C1 C2 B6 147.09(16)
B1 C1 C2 B2 39.11(17)
B1 C1 C2 B7 107.62(18)
B1 C1 B5 B6 -105.92(18)
B1 C1 B5 B10 -66.0(2)
B1 C1 B5 B4 -3.6(2)
B1 C1 B5 B9 36.29(17)
B1 C1 B6 C2 -31.60(15)
B1 C1 B6 B5 106.41(17)
B1 C1 B6 B10 66.4(2)
B1 C1 B6 B7 3.8(2)
B1 C1 B9 B5 -142.73(17)
B1 C1 B9 B4 -102.72(18)
B1 C1 B9 B8 -40.06(16)
B1 C2 B6 C1 31.84(15)
B1 C2 B6 B5 -3.9(2)
B1 C2 B6 B10 -66.3(2)
B1 C2 B6 B7 -106.70(19)
B1 C2 B2 B3 102.7(2)
B1 C2 B2 B8 40.40(16)
B1 C2 B2 B7 142.96(18)
B1 C2 B7 B6 106.69(18)
B1 C2 B7 B10 66.7(2)
B1 C2 B7 B3 4.1(2)
B1 C2 B7 B2 -36.26(17)
B1 B8 B9 C1 39.64(15)
B1 B8 B9 B5 100.39(18)
B1 B8 B9 B4 138.29(19)
B1 B8 B2 C2 -40.04(15)
B1 B8 B2 B3 -138.32(17)
B1 B8 B2 B7 -101.11(17)
B1 B2 B7 C2 33.01(16)
B1 B2 B7 B6 0.0(2)
B1 B2 B7 B10 -62.9(2)
B1 B2 B7 B3 -100.65(19)
C11 C12 C7 C6 176.75(17)
C11 C12 C7 C8 -0.7(3)
C11 C12 C13 O3 9.1(3)
C11 C12 C13 C14 -170.30(17)
C2 C1 B1 B8 -97.55(18)
C2 C1 B1 B9 -137.61(16)
C2 C1 B1 B2 -35.33(15)
C2 C1 B5 B6 -38.82(15)
C2 C1 B5 B10 1.1(2)
C2 C1 B5 B4 63.5(2)
C2 C1 B5 B9 103.38(17)
C2 C1 B6 B5 138.01(15)
C2 C1 B6 B10 97.96(17)
C2 C1 B6 B7 35.42(15)
C2 C1 B9 B1 39.25(16)
C2 C1 B9 B5 -103.48(17)
C2 C1 B9 B4 -63.47(19)
C2 C1 B9 B8 -0.8(2)
C2 B1 B8 B4 -61.2(2)
C2 B1 B8 B3 2.1(2)
C2 B1 B8 B9 -98.43(17)
C2 B1 B8 B2 39.40(15)
C2 B1 B9 C1 -35.72(14)
C2 B1 B9 B5 -3.0(2)
C2 B1 B9 B4 60.74(19)
C2 B1 B9 B8 98.26(18)
C2 B1 B2 B3 -96.23(19)
C2 B1 B2 B8 -133.53(17)
C2 B1 B2 B7 -32.73(16)
C2 B6 B10 B5 97.99(17)
C2 B6 B10 B4 60.8(2)
C2 B6 B10 B3 -2.3(2)
C2 B6 B10 B7 -39.26(17)
C2 B6 B7 B10 133.72(19)
C2 B6 B7 B3 96.4(2)
C2 B6 B7 B2 32.79(16)
C2 B2 B7 B6 -32.97(16)
C2 B2 B7 B10 -95.95(18)
C2 B2 B7 B3 -133.66(18)
B5 C1 B1 C2 101.16(18)
B5 C1 B1 B8 3.6(2)
B5 C1 B1 B9 -36.45(17)
B5 C1 B1 B2 65.8(2)
B5 C1 C2 B1 -107.68(17)
B5 C1 C2 B6 39.42(15)
B5 C1 C2 B2 -68.6(2)
B5 C1 C2 B7 -0.1(2)
B5 C1 B6 C2 -138.01(15)
B5 C1 B6 B10 -40.05(15)
B5 C1 B6 B7 -102.59(17)
B5 C1 B9 B1 142.73(17)
B5 C1 B9 B4 40.01(15)
B5 C1 B9 B8 102.68(18)
B5 B6 B10 B4 -37.21(16)
B5 B6 B10 B3 -100.34(19)
B5 B6 B10 B7 -137.25(18)
B5 B6 B7 C2 -95.41(17)
B5 B6 B7 B10 38.32(17)
B5 B6 B7 B3 1.0(2)
B5 B6 B7 B2 -62.6(2)
B5 B10 B4 B3 -137.61(17)
B5 B10 B4 B8 -100.10(17)
B5 B10 B4 B9 -36.92(15)
B5 B10 B3 B4 37.85(16)
B5 B10 B3 B8 0.2(2)
B5 B10 B3 B2 -63.2(2)
B5 B10 B3 B7 -100.54(18)
B5 B10 B7 C2 1.7(2)
B5 B10 B7 B6 -38.10(16)
B5 B10 B7 B3 100.40(19)
B5 B10 B7 B2 62.8(2)
B5 B4 B3 B10 -37.72(16)
B5 B4 B3 B8 100.30(18)
B5 B4 B3 B2 62.9(2)
B5 B4 B3 B7 -0.5(2)
B5 B4 B8 B1 0.1(2)
B5 B4 B8 B3 -100.84(19)
B5 B4 B8 B9 37.47(17)
B5 B4 B8 B2 -63.5(2)
B5 B4 B9 C1 -38.91(14)
B5 B4 B9 B1 -100.58(18)
B5 B4 B9 B8 -137.85(18)
B6 C1 B1 C2 31.53(15)
B6 C1 B1 B8 -66.0(2)
B6 C1 B1 B9 -106.08(18)
B6 C1 B1 B2 -3.8(2)
B6 C1 C2 B1 -147.09(16)
B6 C1 C2 B2 -107.98(18)
B6 C1 C2 B7 -39.47(17)
B6 C1 B5 B10 39.93(15)
B6 C1 B5 B4 102.35(18)
B6 C1 B5 B9 142.21(16)
B6 C1 B9 B1 106.04(18)
B6 C1 B9 B5 -36.69(16)
B6 C1 B9 B4 3.3(2)
B6 C1 B9 B8 66.0(2)
B6 C2 B2 B1 -106.54(19)
B6 C2 B2 B3 -3.9(3)
B6 C2 B2 B8 -66.1(2)
B6 C2 B2 B7 36.42(18)
B6 C2 B7 B10 -39.97(16)
B6 C2 B7 B3 -102.55(18)
B6 C2 B7 B2 -142.95(18)
B6 B5 B10 B4 138.60(17)
B6 B5 B10 B3 100.99(18)
B6 B5 B10 B7 38.16(16)
B6 B5 B4 B10 -36.89(16)
B6 B5 B4 B3 1.1(2)
B6 B5 B4 B8 64.3(2)
B6 B5 B4 B9 101.73(17)
B6 B5 B9 C1 33.92(14)
B6 B5 B9 B1 0.9(2)
B6 B5 B9 B4 -100.35(18)
B6 B5 B9 B8 -62.4(2)
B6 B10 B4 B5 37.13(15)
B6 B10 B4 B3 -100.48(18)
B6 B10 B4 B8 -63.0(2)
B6 B10 B4 B9 0.2(2)
B6 B10 B3 B4 101.22(19)
B6 B10 B3 B8 63.5(2)
B6 B10 B3 B2 0.2(3)
B6 B10 B3 B7 -37.17(17)
B6 B10 B7 C2 39.76(16)
B6 B10 B7 B3 138.50(19)
B6 B10 B7 B2 100.91(18)
B10 B5 B6 C1 -134.16(16)
B10 B5 B6 C2 -98.82(17)
B10 B5 B6 B7 -38.36(16)
B10 B5 B4 B3 38.00(17)
B10 B5 B4 B8 101.19(19)
B10 B5 B4 B9 138.62(18)
B10 B5 B9 C1 97.21(17)
B10 B5 B9 B1 64.2(2)
B10 B5 B9 B4 -37.06(16)
B10 B5 B9 B8 0.9(2)
B10 B6 B7 C2 -133.72(19)
B10 B6 B7 B3 -37.29(17)
B10 B6 B7 B2 -100.9(2)
B10 B4 B3 B8 138.02(17)
B10 B4 B3 B2 100.61(19)
B10 B4 B3 B7 37.25(17)
B10 B4 B8 B1 63.2(2)
B10 B4 B8 B3 -37.73(16)
B10 B4 B8 B9 100.58(17)
B10 B4 B8 B2 -0.3(2)
B10 B4 B9 C1 -2.0(2)
B10 B4 B9 B1 -63.7(2)
B10 B4 B9 B5 36.89(16)
B10 B4 B9 B8 -100.96(19)
B10 B3 B8 B1 -63.3(2)
B10 B3 B8 B4 37.54(16)
B10 B3 B8 B9 0.4(2)
B10 B3 B8 B2 -100.61(18)
B10 B3 B2 B1 63.8(2)
B10 B3 B2 C2 2.1(2)
B10 B3 B2 B8 100.99(19)
B10 B3 B2 B7 -37.43(18)
B10 B3 B7 C2 98.50(18)
B10 B3 B7 B6 36.87(17)
B10 B3 B7 B2 138.11(18)
B4 B5 B6 C1 -97.12(17)
B4 B5 B6 C2 -61.78(19)
B4 B5 B6 B10 37.04(16)
B4 B5 B6 B7 -1.3(2)
B4 B5 B10 B6 -138.60(17)
B4 B5 B10 B3 -37.61(16)
B4 B5 B10 B7 -100.44(19)
B4 B5 B9 C1 134.27(17)
B4 B5 B9 B1 101.23(18)
B4 B5 B9 B8 37.93(16)
B4 B10 B3 B8 -37.70(16)
B4 B10 B3 B2 -101.0(2)
B4 B10 B3 B7 -138.39(18)
B4 B10 B7 C2 -61.8(2)
B4 B10 B7 B6 -101.57(18)
B4 B10 B7 B3 36.93(16)
B4 B10 B7 B2 -0.7(2)
B4 B3 B8 B1 -100.80(18)
B4 B3 B8 B9 -37.16(16)
B4 B3 B8 B2 -138.14(17)
B4 B3 B2 B1 0.4(2)
B4 B3 B2 C2 -61.3(2)
B4 B3 B2 B8 37.59(17)
B4 B3 B2 B7 -100.84(19)
B4 B3 B7 C2 61.3(2)
B4 B3 B7 B6 -0.3(2)
B4 B3 B7 B10 -37.21(17)
B4 B3 B7 B2 100.9(2)
B4 B8 B9 C1 -98.65(18)
B4 B8 B9 B1 -138.29(19)
B4 B8 B9 B5 -37.90(16)
B4 B8 B2 B1 101.05(18)
B4 B8 B2 C2 61.0(2)
B4 B8 B2 B3 -37.28(15)
B4 B8 B2 B7 -0.1(2)
B3 B10 B4 B5 137.61(17)
B3 B10 B4 B8 37.51(15)
B3 B10 B4 B9 100.69(18)
B3 B10 B7 C2 -98.7(2)
B3 B10 B7 B6 -138.50(19)
B3 B10 B7 B2 -37.59(16)
B3 B4 B8 B1 100.9(2)
B3 B4 B8 B9 138.31(18)
B3 B4 B8 B2 37.38(16)
B3 B4 B9 C1 61.8(2)
B3 B4 B9 B1 0.1(2)
B3 B4 B9 B5 100.67(19)
B3 B4 B9 B8 -37.18(17)
B3 B8 B9 C1 -61.5(2)
B3 B8 B9 B1 -101.17(19)
B3 B8 B9 B5 -0.8(2)
B3 B8 B9 B4 37.13(17)
B3 B8 B2 B1 138.32(17)
B3 B8 B2 C2 98.29(18)
B3 B8 B2 B7 37.22(16)
B3 B2 B7 C2 133.66(18)
B3 B2 B7 B6 100.69(19)
B3 B2 B7 B10 37.71(16)
B8 B1 C2 C1 98.39(16)
B8 B1 C2 B6 66.5(2)
B8 B1 C2 B2 -40.35(15)
B8 B1 C2 B7 -4.0(2)
B8 B1 B9 C1 -133.98(18)
B8 B1 B9 B5 -101.30(19)
B8 B1 B9 B4 -37.52(17)
B8 B1 B2 C2 133.53(17)
B8 B1 B2 B3 37.30(17)
B8 B1 B2 B7 100.81(19)
B8 B4 B3 B10 -138.02(17)
B8 B4 B3 B2 -37.41(17)
B8 B4 B3 B7 -100.77(19)
B8 B4 B9 C1 98.94(18)
B8 B4 B9 B1 37.27(16)
B8 B4 B9 B5 137.85(18)
B8 B3 B2 B1 -37.21(16)
B8 B3 B2 C2 -98.93(18)
B8 B3 B2 B7 -138.43(17)
B8 B3 B7 C2 -2.5(2)
B8 B3 B7 B6 -64.1(2)
B8 B3 B7 B10 -101.00(19)
B8 B3 B7 B2 37.12(17)
B8 B2 B7 C2 96.40(18)
B8 B2 B7 B6 63.4(2)
B8 B2 B7 B10 0.4(2)
B8 B2 B7 B3 -37.26(16)
B9 C1 B1 C2 137.61(16)
B9 C1 B1 B8 40.06(17)
B9 C1 B1 B2 102.28(18)
B9 C1 C2 B1 -39.76(16)
B9 C1 C2 B6 107.33(17)
B9 C1 C2 B2 -0.7(2)
B9 C1 C2 B7 67.9(2)
B9 C1 B5 B6 -142.21(16)
B9 C1 B5 B10 -102.28(18)
B9 C1 B5 B4 -39.86(16)
B9 C1 B6 C2 -101.15(17)
B9 C1 B6 B5 36.86(16)
B9 C1 B6 B10 -3.2(2)
B9 C1 B6 B7 -65.7(2)
B9 B1 C2 C1 36.35(14)
B9 B1 C2 B6 4.4(2)
B9 B1 C2 B2 -102.39(17)
B9 B1 C2 B7 -66.0(2)
B9 B1 B8 B4 37.25(18)
B9 B1 B8 B3 100.51(19)
B9 B1 B8 B2 137.83(19)
B9 B1 B2 C2 95.91(17)
B9 B1 B2 B3 -0.3(2)
B9 B1 B2 B8 -37.63(16)
B9 B1 B2 B7 63.2(2)
B9 B5 B6 C1 -33.69(14)
B9 B5 B6 C2 1.7(2)
B9 B5 B6 B10 100.47(18)
B9 B5 B6 B7 62.1(2)
B9 B5 B10 B6 -101.62(17)
B9 B5 B10 B4 36.98(16)
B9 B5 B10 B3 -0.6(2)
B9 B5 B10 B7 -63.5(2)
B9 B5 B4 B10 -138.62(18)
B9 B5 B4 B3 -100.62(19)
B9 B5 B4 B8 -37.43(17)
B9 B4 B3 B10 -100.91(18)
B9 B4 B3 B8 37.11(16)
B9 B4 B3 B2 -0.3(2)
B9 B4 B3 B7 -63.7(2)
B9 B4 B8 B1 -37.40(17)
B9 B4 B8 B3 -138.31(18)
B9 B4 B8 B2 -100.93(18)
B9 B8 B2 B1 37.79(16)
B9 B8 B2 C2 -2.2(2)
B9 B8 B2 B3 -100.54(18)
B9 B8 B2 B7 -63.3(2)
B2 B1 C2 C1 138.74(16)
B2 B1 C2 B6 106.83(18)
B2 B1 C2 B7 36.37(17)
B2 B1 B8 B4 -100.6(2)
B2 B1 B8 B3 -37.31(16)
B2 B1 B8 B9 -137.83(19)
B2 B1 B9 C1 -96.32(18)
B2 B1 B9 B5 -63.6(2)
B2 B1 B9 B4 0.1(2)
B2 B1 B9 B8 37.66(17)
B2 C2 B6 C1 102.09(19)
B2 C2 B6 B5 66.4(2)
B2 C2 B6 B10 4.0(2)
B2 C2 B6 B7 -36.44(19)
B2 C2 B7 B6 142.95(18)
B2 C2 B7 B10 102.97(19)
B2 C2 B7 B3 40.40(16)
B2 B3 B8 B1 37.35(16)
B2 B3 B8 B4 138.14(17)
B2 B3 B8 B9 100.98(18)
B2 B3 B7 C2 -39.61(16)
B2 B3 B7 B6 -101.24(19)
B2 B3 B7 B10 -138.11(18)
B2 B8 B9 C1 1.9(2)
B2 B8 B9 B1 -37.75(17)
B2 B8 B9 B5 62.6(2)
B2 B8 B9 B4 100.5(2)
B7 C2 B6 C1 138.54(17)
B7 C2 B6 B5 102.81(17)
B7 C2 B6 B10 40.44(17)
B7 C2 B2 B1 -142.96(18)
B7 C2 B2 B3 -40.28(18)
B7 C2 B2 B8 -102.56(19)
B7 B6 B10 B5 137.25(18)
B7 B6 B10 B4 100.05(19)
B7 B6 B10 B3 36.91(18)
B7 B10 B4 B5 100.72(17)
B7 B10 B4 B3 -36.89(15)
B7 B10 B4 B8 0.6(2)
B7 B10 B4 B9 63.8(2)
B7 B10 B3 B4 138.39(18)
B7 B10 B3 B8 100.70(19)
B7 B10 B3 B2 37.37(18)
B7 B3 B8 B1 0.2(2)
B7 B3 B8 B4 101.03(18)
B7 B3 B8 B9 63.9(2)
B7 B3 B8 B2 -37.11(16)
B7 B3 B2 B1 101.22(18)
B7 B3 B2 C2 39.50(17)
B7 B3 B2 B8 138.43(17)
O5 C20 C19 F1 40.0(3)
O5 C20 C19 F2 -79.6(2)
O5 C20 C19 F3 160.19(19)
O6 C20 C19 F1 -141.55(19)
O6 C20 C19 F2 98.9(2)
O6 C20 C19 F3 -21.3(3)
